data_7708426
loop_
_publ_author_name
'Ondrej, Barta'
'Cisarova, Ivana'
'\<St\<epni\<cka, Petr'

_publ_section_title
;
 The protonation state governs the coordination of phosphinoferrocene
 guanidines
;
_journal_name_full 'Dalton Transactions'
_journal_paper_doi 10.1039/D1DT02884G
_journal_year 2021
_chemical_formula_moiety 'C40 H42 Fe N4 P Pd, F6 Sb'
_chemical_formula_sum 'C40 H42 F6 Fe N4 P Pd Sb'
_chemical_formula_weight 1007.74
_space_group_crystal_system monoclinic
_space_group_IT_number 9
_space_group_name_Hall 'C -2yc'
_space_group_name_H-M_alt 'C 1 c 1'
_atom_sites_solution_hydrogens mixed
_atom_sites_solution_primary direct
_atom_sites_solution_secondary difmap
_audit_creation_method SHELXL-2017/1
_audit_update_record
;
2021-08-25 deposited with the CCDC.	2021-09-24 downloaded from the CCDC.
;
_cell_angle_alpha 90
_cell_angle_beta 108.3070(10)
_cell_angle_gamma 90
_cell_formula_units_Z 4
_cell_length_a 10.8193(5)
_cell_length_b 26.3138(12)
_cell_length_c 14.9826(6)
_cell_measurement_reflns_used 9918
_cell_measurement_temperature 120(2)
_cell_measurement_theta_max 27.51
_cell_measurement_theta_min 3.05
_cell_volume 4049.6(3)
_computing_cell_refinement 'SAINT V8.40A (Bruker Nano, Inc., 2019)'
_computing_data_collection 'Bruker Instrument Service vV6.2.12'
_computing_data_reduction 'SAINT V8.40A (Bruker Nano, Inc., 2019)'
_computing_molecular_graphics 'PLATON (Spek, 2017)'
_computing_publication_material 'PLATON (Spek, 2017)'
_computing_structure_refinement 'SHELXL-2014/7 (Sheldrick, 2014)'
_computing_structure_solution 'SHELXT 2014/5 (Sheldrick, 2014)'
_diffrn_ambient_temperature 120(2)
_diffrn_measured_fraction_theta_full 0.999
_diffrn_measured_fraction_theta_max 0.994
_diffrn_measurement_device_type 'Bruker D8 VENTURE Kappa Duo PHOTON 1000 CMOS'
_diffrn_measurement_method '\f and \w scans'
_diffrn_radiation_monochromator 'Quazar Mo multilayer optic'
_diffrn_radiation_source 'I\mS micro-focus sealed tube'
_diffrn_radiation_type MoK\a
_diffrn_radiation_wavelength 0.71073
_diffrn_reflns_av_R_equivalents 0.0189
_diffrn_reflns_av_unetI/netI 0.0108
_diffrn_reflns_Laue_measured_fraction_full 0.999
_diffrn_reflns_Laue_measured_fraction_max 0.994
_diffrn_reflns_limit_h_max 14
_diffrn_reflns_limit_h_min -14
_diffrn_reflns_limit_k_max 32
_diffrn_reflns_limit_k_min -34
_diffrn_reflns_limit_l_max 19
_diffrn_reflns_limit_l_min -19
_diffrn_reflns_number 75080
_diffrn_reflns_point_group_measured_fraction_full 0.998
_diffrn_reflns_point_group_measured_fraction_max 0.987
_diffrn_reflns_theta_full 25.242
_diffrn_reflns_theta_max 27.552
_diffrn_reflns_theta_min 2.109
_exptl_absorpt_coefficient_mu 1.556
_exptl_absorpt_correction_T_max 0.88
_exptl_absorpt_correction_T_min 0.82
_exptl_absorpt_correction_type multi-scan
_exptl_absorpt_process_details 'SADABS-2016/2 - Bruker AXS'
_exptl_crystal_colour red
_exptl_crystal_density_diffrn 1.653
_exptl_crystal_description prism
_exptl_crystal_F_000 2008
_exptl_crystal_size_max 0.17
_exptl_crystal_size_mid 0.13
_exptl_crystal_size_min 0.08
_refine_diff_density_max 0.418
_refine_diff_density_min -0.504
_refine_diff_density_rms 0.044
_refine_ls_abs_structure_details
;
 Flack x determined using 4505 quotients [(I+)-(I-)]/[(I+)+(I-)]
 (Parsons, Flack and Wagner, Acta Cryst. B69 (2013) 249-259).
;
_refine_ls_abs_structure_Flack -0.015(4)
_refine_ls_extinction_method none
_refine_ls_goodness_of_fit_ref 1.038
_refine_ls_hydrogen_treatment constr
_refine_ls_matrix_type full
_refine_ls_number_parameters 491
_refine_ls_number_reflns 9237
_refine_ls_number_restraints 2
_refine_ls_restrained_S_all 1.038
_refine_ls_R_factor_all 0.0140
_refine_ls_R_factor_gt 0.0138
_refine_ls_shift/su_max 0.002
_refine_ls_shift/su_mean 0.000
_refine_ls_structure_factor_coef Fsqd
_refine_ls_weighting_details 'w=1/[\s^2^(Fo^2^)+(0.0182P)^2^+3.5477P] where P=(Fo^2^+2Fc^2^)/3'
_refine_ls_weighting_scheme calc
_refine_ls_wR_factor_gt 0.0352
_refine_ls_wR_factor_ref 0.0355
_reflns_Friedel_coverage 0.982
_reflns_Friedel_fraction_full 0.997
_reflns_Friedel_fraction_max 0.980
_reflns_number_gt 9196
_reflns_number_total 9237
_reflns_threshold_expression 'I > 2\s(I)'
_cod_data_source_file d1dt02884g2.cif
_cod_data_source_block ob465
_cod_original_sg_symbol_H-M 'C c'
_cod_database_code 7708426
_shelx_shelxl_version_number 2017/1
_shelx_space_group_comment
;
The symmetry employed for this shelxl refinement is uniquely defined
by the following loop, which should always be used as a source of
symmetry information in preference to the above space-group names.
They are only intended as comments.
;
_shelx_estimated_absorpt_t_min 0.778
_shelx_estimated_absorpt_t_max 0.886

loop_
_space_group_symop_operation_xyz
'x, y, z'
'x, -y, z+1/2'
'x+1/2, y+1/2, z'
'x+1/2, -y+1/2, z+1/2'

loop_
_atom_site_label
_atom_site_type_symbol
_atom_site_fract_x
_atom_site_fract_y
_atom_site_fract_z
_atom_site_U_iso_or_equiv
_atom_site_adp_type
_atom_site_occupancy
_atom_site_site_symmetry_order
_atom_site_calc_flag
_atom_site_refinement_flags_posn
_atom_site_refinement_flags_adp
_atom_site_refinement_flags_occupancy
_atom_site_disorder_assembly
_atom_site_disorder_group
Pd Pd 0.71145(2) 0.38271(2) 0.60275(2) 0.01286(4) Uani 1 1 d . . . . .
Fe Fe 0.37669(4) 0.30963(2) 0.54751(3) 0.01768(7) Uani 1 1 d . . . . .
P P 0.54877(6) 0.39309(2) 0.46666(4) 0.01384(11) Uani 1 1 d . . . . .
N1 N 0.5995(2) 0.37043(8) 0.68668(14) 0.0168(4) Uani 1 1 d . . . . .
N2 N 0.8147(2) 0.37050(9) 0.74332(14) 0.0187(4) Uani 1 1 d . . . . .
N3 N 0.6990(2) 0.35346(9) 0.85116(15) 0.0206(4) Uani 1 1 d . . . . .
H1N H 0.776638 0.353900 0.899363 0.025 Uiso 1 1 d R U . . .
N4 N 0.85520(19) 0.39758(8) 0.54308(14) 0.0152(4) Uani 1 1 d . . . . .
C1 C 0.4413(2) 0.33997(9) 0.44710(16) 0.0176(5) Uani 1 1 d . . . . .
C2 C 0.3015(2) 0.33975(11) 0.41532(17) 0.0222(5) Uani 1 1 d . . . . .
H2 H 0.246577 0.368682 0.398146 0.027 Uiso 1 1 calc R U . . .
C3 C 0.2601(3) 0.28862(12) 0.41420(19) 0.0291(6) Uani 1 1 d . . . . .
H3 H 0.172262 0.277372 0.395938 0.035 Uiso 1 1 calc R U . . .
C4 C 0.3717(3) 0.25698(11) 0.4449(2) 0.0302(6) Uani 1 1 d . . . . .
H4 H 0.371318 0.221047 0.450966 0.036 Uiso 1 1 calc R U . . .
C5 C 0.4843(3) 0.28827(10) 0.46496(18) 0.0232(5) Uani 1 1 d . . . . .
H5 H 0.572164 0.276998 0.486334 0.028 Uiso 1 1 calc R U . . .
C6 C 0.4865(2) 0.34091(9) 0.67221(16) 0.0169(4) Uani 1 1 d . . . . .
C7 C 0.3556(2) 0.36024(10) 0.64472(17) 0.0197(5) Uani 1 1 d . . . . .
H7 H 0.330538 0.394847 0.633393 0.024 Uiso 1 1 calc R U . . .
C8 C 0.2703(3) 0.31813(11) 0.63753(19) 0.0261(6) Uani 1 1 d . . . . .
H8 H 0.178085 0.319861 0.620797 0.031 Uiso 1 1 calc R U . . .
C9 C 0.3463(3) 0.27313(11) 0.65959(19) 0.0280(6) Uani 1 1 d . . . . .
H9 H 0.313565 0.239649 0.659983 0.034 Uiso 1 1 calc R U . . .
C10 C 0.4798(3) 0.28674(10) 0.68100(17) 0.0224(5) Uani 1 1 d . . . . .
H10 H 0.551615 0.264016 0.698070 0.027 Uiso 1 1 calc R U . . .
C11 C 0.5882(2) 0.39951(10) 0.35812(17) 0.0183(5) Uani 1 1 d . . . . .
C12 C 0.6590(3) 0.44124(11) 0.34517(18) 0.0248(5) Uani 1 1 d . . . . .
H12 H 0.684956 0.466662 0.392407 0.030 Uiso 1 1 calc R U . . .
C13 C 0.6921(3) 0.44586(13) 0.2625(2) 0.0322(7) Uani 1 1 d . . . . .
H13 H 0.741096 0.474339 0.253816 0.039 Uiso 1 1 calc R U . . .
C14 C 0.6540(3) 0.40929(14) 0.1939(2) 0.0349(7) Uani 1 1 d . . . . .
H14 H 0.676733 0.412514 0.137817 0.042 Uiso 1 1 calc R U . . .
C15 C 0.5828(4) 0.36784(14) 0.2062(2) 0.0379(7) Uani 1 1 d . . . . .
H15 H 0.556217 0.342778 0.158356 0.045 Uiso 1 1 calc R U . . .
C16 C 0.5497(3) 0.36254(11) 0.28842(19) 0.0296(6) Uani 1 1 d . . . . .
H16 H 0.501141 0.333871 0.296825 0.036 Uiso 1 1 calc R U . . .
C17 C 0.4507(2) 0.44891(9) 0.46889(17) 0.0168(4) Uani 1 1 d . . . . .
C18 C 0.3619(3) 0.46714(9) 0.38589(19) 0.0203(5) Uani 1 1 d . . . . .
H18 H 0.354215 0.450952 0.327708 0.024 Uiso 1 1 calc R U . . .
C19 C 0.2851(3) 0.50896(11) 0.3885(2) 0.0253(5) Uani 1 1 d . . . . .
H19 H 0.224155 0.521197 0.332106 0.030 Uiso 1 1 calc R U . . .
C20 C 0.2968(3) 0.53293(10) 0.4731(2) 0.0264(5) Uani 1 1 d . . . . .
H20 H 0.244235 0.561664 0.474384 0.032 Uiso 1 1 calc R U . . .
C21 C 0.3849(3) 0.51516(10) 0.5558(2) 0.0257(5) Uani 1 1 d . . . . .
H21 H 0.392266 0.531593 0.613698 0.031 Uiso 1 1 calc R U . . .
C22 C 0.4625(2) 0.47321(10) 0.55400(18) 0.0208(5) Uani 1 1 d . . . . .
H22 H 0.523386 0.461147 0.610579 0.025 Uiso 1 1 calc R U . . .
C23 C 0.7060(2) 0.36431(9) 0.76478(16) 0.0167(4) Uani 1 1 d . . . . .
C24 C 0.9392(2) 0.38381(10) 0.81275(18) 0.0205(5) Uani 1 1 d . . . . .
H24 H 0.950083 0.363201 0.870805 0.025 Uiso 1 1 calc R U . . .
C25 C 0.9406(3) 0.43970(12) 0.8380(2) 0.0349(7) Uani 1 1 d . . . . .
H25A H 0.935123 0.460378 0.782474 0.052 Uiso 1 1 calc R U . . .
H25B H 1.021596 0.447607 0.888061 0.052 Uiso 1 1 calc R U . . .
H25C H 0.866130 0.447225 0.859766 0.052 Uiso 1 1 calc R U . . .
C26 C 1.0498(3) 0.37114(12) 0.7742(2) 0.0276(6) Uani 1 1 d . . . . .
H26A H 1.045954 0.335021 0.757590 0.041 Uiso 1 1 calc R U . . .
H26B H 1.133265 0.378516 0.822009 0.041 Uiso 1 1 calc R U . . .
H26C H 1.041430 0.391724 0.718071 0.041 Uiso 1 1 calc R U . . .
C27 C 0.5895(3) 0.36858(12) 0.88379(18) 0.0252(5) Uani 1 1 d . . . . .
H27 H 0.505984 0.361168 0.833071 0.030 Uiso 1 1 calc R U . . .
C28 C 0.5967(4) 0.42512(13) 0.9048(3) 0.0415(8) Uani 1 1 d . . . . .
H28A H 0.679578 0.432887 0.953060 0.062 Uiso 1 1 calc R U . . .
H28B H 0.524506 0.434844 0.927616 0.062 Uiso 1 1 calc R U . . .
H28C H 0.590824 0.444136 0.847394 0.062 Uiso 1 1 calc R U . . .
C29 C 0.5954(4) 0.33673(13) 0.9699(2) 0.0369(7) Uani 1 1 d . . . . .
H29A H 0.591478 0.300596 0.953411 0.055 Uiso 1 1 calc R U . . .
H29B H 0.521634 0.345359 0.991751 0.055 Uiso 1 1 calc R U . . .
H29C H 0.677043 0.343746 1.019986 0.055 Uiso 1 1 calc R U . . .
C30 C 0.9011(2) 0.36389(9) 0.49353(17) 0.0169(4) Uani 1 1 d . . . . .
C31 C 0.9935(3) 0.37900(10) 0.4514(2) 0.0249(5) Uani 1 1 d . . . . .
H31 H 1.023126 0.355460 0.414502 0.030 Uiso 1 1 calc R U . . .
C32 C 1.0420(3) 0.42799(11) 0.4630(2) 0.0284(6) Uani 1 1 d . . . . .
H32 H 1.104885 0.438402 0.434491 0.034 Uiso 1 1 calc R U . . .
C33 C 0.9970(3) 0.46168(10) 0.5170(2) 0.0242(5) Uani 1 1 d . . . . .
H33 H 1.030133 0.495340 0.527542 0.029 Uiso 1 1 calc R U . . .
C34 C 0.9034(2) 0.44547(9) 0.55502(17) 0.0187(4) Uani 1 1 d . . . . .
H34 H 0.871496 0.468750 0.591005 0.022 Uiso 1 1 calc R U . . .
C35 C 0.8558(2) 0.31046(9) 0.48643(18) 0.0185(5) Uani 1 1 d . . . . .
C36 C 0.8505(2) 0.28402(10) 0.56638(18) 0.0210(5) Uani 1 1 d . . . . .
H36 H 0.874318 0.300713 0.625582 0.025 Uiso 1 1 calc R U . . .
C37 C 0.8108(3) 0.23358(10) 0.5596(2) 0.0273(6) Uani 1 1 d . . . . .
H37 H 0.807057 0.215900 0.614020 0.033 Uiso 1 1 calc R U . . .
C38 C 0.7765(3) 0.20909(11) 0.4733(2) 0.0336(6) Uani 1 1 d . . . . .
H38 H 0.748529 0.174686 0.468573 0.040 Uiso 1 1 calc R U . . .
C39 C 0.7828(3) 0.23469(12) 0.3939(2) 0.0342(7) Uani 1 1 d . . . . .
H39 H 0.759393 0.217796 0.334859 0.041 Uiso 1 1 calc R U . . .
C40 C 0.8235(3) 0.28515(11) 0.40067(19) 0.0249(5) Uani 1 1 d . . . . .
H40 H 0.829166 0.302398 0.346406 0.030 Uiso 1 1 calc R U . . .
Sb Sb 0.02284(2) 0.38595(2) 0.14870(2) 0.01979(4) Uani 1 1 d . . . . .
F1 F -0.0638(3) 0.35659(10) 0.03311(15) 0.0681(8) Uani 1 1 d . . . . .
F2 F -0.09833(18) 0.43930(7) 0.11834(16) 0.0450(5) Uani 1 1 d . . . . .
F3 F -0.0840(2) 0.34949(8) 0.20267(18) 0.0538(6) Uani 1 1 d . . . . .
F4 F 0.1417(2) 0.33287(8) 0.17739(17) 0.0506(5) Uani 1 1 d . . . . .
F5 F 0.1269(2) 0.42185(9) 0.0933(2) 0.0647(7) Uani 1 1 d . . . . .
F6 F 0.1010(3) 0.41696(10) 0.26395(16) 0.0620(7) Uani 1 1 d . . . . .

loop_
_atom_site_aniso_label
_atom_site_aniso_U_11
_atom_site_aniso_U_22
_atom_site_aniso_U_33
_atom_site_aniso_U_23
_atom_site_aniso_U_13
_atom_site_aniso_U_12
Pd 0.01251(8) 0.01553(8) 0.01096(8) -0.00052(6) 0.00431(6) -0.00007(6)
Fe 0.01800(16) 0.01909(16) 0.01579(15) 0.00014(13) 0.00510(12) -0.00402(13)
P 0.0137(3) 0.0169(3) 0.0115(2) -0.0001(2) 0.0047(2) 0.0001(2)
N1 0.0148(9) 0.0250(10) 0.0113(9) 0.0007(8) 0.0051(7) -0.0012(8)
N2 0.0156(10) 0.0283(11) 0.0112(9) -0.0006(8) 0.0026(8) -0.0004(8)
N3 0.0205(10) 0.0286(11) 0.0131(9) 0.0029(8) 0.0059(8) 0.0066(8)
N4 0.0140(9) 0.0163(9) 0.0156(9) 0.0008(7) 0.0049(7) -0.0010(7)
C1 0.0186(11) 0.0210(11) 0.0132(10) -0.0026(8) 0.0049(9) -0.0033(9)
C2 0.0187(12) 0.0305(14) 0.0156(11) 0.0019(9) 0.0029(9) -0.0048(10)
C3 0.0284(14) 0.0362(15) 0.0196(12) -0.0044(11) 0.0030(10) -0.0153(12)
C4 0.0418(16) 0.0223(13) 0.0272(13) -0.0073(11) 0.0119(12) -0.0111(12)
C5 0.0282(13) 0.0219(12) 0.0212(12) -0.0059(9) 0.0100(10) -0.0007(10)
C6 0.0167(11) 0.0221(11) 0.0125(10) 0.0004(8) 0.0054(8) -0.0013(9)
C7 0.0180(11) 0.0257(12) 0.0170(11) -0.0011(9) 0.0076(9) 0.0000(9)
C8 0.0200(12) 0.0380(15) 0.0236(12) 0.0001(11) 0.0114(10) -0.0072(11)
C9 0.0327(15) 0.0300(14) 0.0220(13) 0.0044(11) 0.0095(11) -0.0113(12)
C10 0.0267(13) 0.0225(12) 0.0178(11) 0.0037(9) 0.0066(10) -0.0002(10)
C11 0.0161(11) 0.0246(12) 0.0148(10) 0.0038(9) 0.0058(9) 0.0042(9)
C12 0.0230(12) 0.0333(14) 0.0170(11) 0.0027(10) 0.0047(10) -0.0047(11)
C13 0.0270(14) 0.0467(18) 0.0247(14) 0.0098(13) 0.0106(11) -0.0089(13)
C14 0.0352(16) 0.055(2) 0.0200(13) 0.0059(13) 0.0168(12) 0.0039(14)
C15 0.056(2) 0.0421(18) 0.0217(14) -0.0043(12) 0.0210(14) -0.0007(15)
C16 0.0421(16) 0.0299(14) 0.0207(13) -0.0030(11) 0.0154(12) -0.0041(12)
C17 0.0146(11) 0.0167(11) 0.0206(11) 0.0006(9) 0.0077(9) 0.0003(8)
C18 0.0156(10) 0.0241(11) 0.0203(12) 0.0008(10) 0.0043(9) -0.0012(11)
C19 0.0169(11) 0.0267(13) 0.0296(13) 0.0047(11) 0.0035(10) 0.0043(10)
C20 0.0208(12) 0.0211(12) 0.0387(15) -0.0005(11) 0.0110(11) 0.0037(10)
C21 0.0269(13) 0.0225(12) 0.0297(13) -0.0048(11) 0.0120(11) 0.0013(11)
C22 0.0219(12) 0.0217(12) 0.0197(11) -0.0009(9) 0.0078(9) 0.0019(9)
C23 0.0179(11) 0.0186(11) 0.0136(10) -0.0009(8) 0.0053(9) 0.0023(9)
C24 0.0164(11) 0.0277(13) 0.0151(11) -0.0003(9) 0.0015(9) 0.0016(9)
C25 0.0225(14) 0.0363(16) 0.0457(17) -0.0181(14) 0.0105(12) -0.0041(12)
C26 0.0171(12) 0.0382(15) 0.0253(13) -0.0051(11) 0.0033(10) 0.0040(11)
C27 0.0211(13) 0.0406(15) 0.0164(11) -0.0015(11) 0.0095(10) 0.0027(11)
C28 0.050(2) 0.0377(17) 0.0468(19) 0.0068(14) 0.0295(16) 0.0204(15)
C29 0.0523(19) 0.0408(17) 0.0268(14) -0.0012(13) 0.0256(14) -0.0074(15)
C30 0.0148(10) 0.0183(11) 0.0181(11) 0.0004(9) 0.0059(9) 0.0008(9)
C31 0.0236(13) 0.0244(13) 0.0330(14) -0.0027(10) 0.0180(11) -0.0008(10)
C32 0.0269(14) 0.0287(14) 0.0374(16) -0.0001(12) 0.0213(12) -0.0053(11)
C33 0.0243(13) 0.0193(12) 0.0303(13) 0.0016(10) 0.0104(11) -0.0045(10)
C34 0.0190(11) 0.0163(11) 0.0203(11) -0.0006(9) 0.0055(9) -0.0012(9)
C35 0.0169(11) 0.0171(11) 0.0234(12) -0.0009(9) 0.0090(9) 0.0011(9)
C36 0.0211(12) 0.0195(12) 0.0246(12) -0.0004(9) 0.0101(10) 0.0013(9)
C37 0.0296(14) 0.0195(13) 0.0361(15) 0.0038(11) 0.0152(12) 0.0022(11)
C38 0.0381(16) 0.0186(13) 0.0486(18) -0.0071(12) 0.0200(14) -0.0039(11)
C39 0.0420(17) 0.0274(14) 0.0357(15) -0.0142(12) 0.0159(13) -0.0062(13)
C40 0.0272(13) 0.0249(13) 0.0242(12) -0.0042(10) 0.0105(11) -0.0022(10)
Sb 0.02192(9) 0.02009(8) 0.01509(8) 0.00111(6) 0.00258(6) -0.00122(7)
F1 0.100(2) 0.0562(15) 0.0263(11) -0.0092(10) -0.0115(11) -0.0129(14)
F2 0.0328(10) 0.0337(10) 0.0702(14) 0.0237(9) 0.0184(10) 0.0101(8)
F3 0.0656(14) 0.0369(11) 0.0758(16) 0.0205(11) 0.0463(13) 0.0050(10)
F4 0.0534(13) 0.0396(11) 0.0662(14) 0.0118(10) 0.0293(11) 0.0233(10)
F5 0.0594(14) 0.0503(13) 0.106(2) 0.0287(14) 0.0574(15) 0.0072(11)
F6 0.0694(16) 0.0568(14) 0.0397(12) -0.0186(10) -0.0116(11) 0.0053(12)

loop_
_atom_type_symbol
_atom_type_description
_atom_type_scat_dispersion_real
_atom_type_scat_dispersion_imag
_atom_type_scat_source
C C 0.0033 0.0016 'International Tables Vol C Tables 4.2.6.8 and 6.1.1.4'
H H 0.0000 0.0000 'International Tables Vol C Tables 4.2.6.8 and 6.1.1.4'
F F 0.0171 0.0103 'International Tables Vol C Tables 4.2.6.8 and 6.1.1.4'
Fe Fe 0.3463 0.8444 'International Tables Vol C Tables 4.2.6.8 and 6.1.1.4'
N N 0.0061 0.0033 'International Tables Vol C Tables 4.2.6.8 and 6.1.1.4'
P P 0.1023 0.0942 'International Tables Vol C Tables 4.2.6.8 and 6.1.1.4'
Pd Pd -0.9988 1.0072 'International Tables Vol C Tables 4.2.6.8 and 6.1.1.4'
Sb Sb -0.5866 1.5461 'International Tables Vol C Tables 4.2.6.8 and 6.1.1.4'

loop_
_geom_angle_atom_site_label_1
_geom_angle_atom_site_label_2
_geom_angle_atom_site_label_3
_geom_angle
_geom_angle_site_symmetry_1
_geom_angle_site_symmetry_3
_geom_angle_publ_flag
N1 Pd N4 168.23(8) . . ?
N1 Pd N2 65.27(8) . . ?
N4 Pd N2 103.34(8) . . ?
N1 Pd P 97.57(6) . . ?
N4 Pd P 93.78(6) . . ?
N2 Pd P 162.84(6) . . ?
N1 Pd C23 33.26(8) . . ?
N4 Pd C23 135.32(8) . . ?
N2 Pd C23 32.02(8) . . ?
P Pd C23 130.83(6) . . ?
C1 Fe C5 41.64(10) . . ?
C1 Fe C7 114.71(10) . . ?
C5 Fe C7 146.31(10) . . ?
C1 Fe C8 148.26(11) . . ?
C5 Fe C8 169.99(12) . . ?
C7 Fe C8 40.86(10) . . ?
C1 Fe C6 106.55(9) . . ?
C5 Fe C6 112.89(10) . . ?
C7 Fe C6 41.22(9) . . ?
C8 Fe C6 68.82(10) . . ?
C1 Fe C9 169.01(11) . . ?
C5 Fe C9 129.89(12) . . ?
C7 Fe C9 68.77(11) . . ?
C8 Fe C9 40.62(12) . . ?
C6 Fe C9 68.70(10) . . ?
C1 Fe C2 41.40(10) . . ?
C5 Fe C2 69.35(11) . . ?
C7 Fe C2 109.76(11) . . ?
C8 Fe C2 117.43(11) . . ?
C6 Fe C2 131.87(10) . . ?
C9 Fe C2 148.86(11) . . ?
C1 Fe C10 129.46(10) . . ?
C5 Fe C10 105.85(11) . . ?
C7 Fe C10 69.13(10) . . ?
C8 Fe C10 68.58(11) . . ?
C6 Fe C10 41.03(10) . . ?
C9 Fe C10 40.64(11) . . ?
C2 Fe C10 170.17(10) . . ?
C1 Fe C4 69.03(10) . . ?
C5 Fe C4 40.74(11) . . ?
C7 Fe C4 172.38(11) . . ?
C8 Fe C4 132.81(12) . . ?
C6 Fe C4 145.56(11) . . ?
C9 Fe C4 108.88(12) . . ?
C2 Fe C4 68.23(12) . . ?
C10 Fe C4 114.18(12) . . ?
C1 Fe C3 68.58(10) . . ?
C5 Fe C3 68.32(12) . . ?
C7 Fe C3 133.73(12) . . ?
C8 Fe C3 111.51(12) . . ?
C6 Fe C3 171.72(11) . . ?
C9 Fe C3 117.30(11) . . ?
C2 Fe C3 40.16(11) . . ?
C10 Fe C3 147.22(11) . . ?
C4 Fe C3 40.18(13) . . ?
C1 P C11 104.51(11) . . ?
C1 P C17 106.37(11) . . ?
C11 P C17 104.13(11) . . ?
C1 P Pd 109.73(8) . . ?
C11 P Pd 119.08(8) . . ?
C17 P Pd 112.08(8) . . ?
C23 N1 C6 121.6(2) . . ?
C23 N1 Pd 92.45(14) . . ?
C6 N1 Pd 130.70(16) . . ?
C23 N2 C24 123.2(2) . . ?
C23 N2 Pd 91.70(15) . . ?
C24 N2 Pd 140.03(18) . . ?
C23 N3 C27 123.7(2) . . ?
C23 N3 H1N 116.0 . . ?
C27 N3 H1N 111.6 . . ?
C30 N4 C34 119.4(2) . . ?
C30 N4 Pd 124.98(16) . . ?
C34 N4 Pd 115.57(16) . . ?
C5 C1 C2 107.7(2) . . ?
C5 C1 P 123.75(19) . . ?
C2 C1 P 128.5(2) . . ?
C5 C1 Fe 69.70(14) . . ?
C2 C1 Fe 70.69(14) . . ?
P C1 Fe 123.37(12) . . ?
C3 C2 C1 107.7(2) . . ?
C3 C2 Fe 70.87(15) . . ?
C1 C2 Fe 67.91(14) . . ?
C3 C2 H2 126.2 . . ?
C1 C2 H2 126.2 . . ?
Fe C2 H2 126.6 . . ?
C2 C3 C4 108.7(2) . . ?
C2 C3 Fe 68.97(14) . . ?
C4 C3 Fe 69.28(15) . . ?
C2 C3 H3 125.7 . . ?
C4 C3 H3 125.7 . . ?
Fe C3 H3 127.7 . . ?
C3 C4 C5 108.3(2) . . ?
C3 C4 Fe 70.54(16) . . ?
C5 C4 Fe 68.44(15) . . ?
C3 C4 H4 125.8 . . ?
C5 C4 H4 125.8 . . ?
Fe C4 H4 126.7 . . ?
C4 C5 C1 107.6(2) . . ?
C4 C5 Fe 70.82(16) . . ?
C1 C5 Fe 68.65(14) . . ?
C4 C5 H5 126.2 . . ?
C1 C5 H5 126.2 . . ?
Fe C5 H5 125.9 . . ?
N1 C6 C10 126.9(2) . . ?
N1 C6 C7 125.4(2) . . ?
C10 C6 C7 107.7(2) . . ?
N1 C6 Fe 126.16(16) . . ?
C10 C6 Fe 69.67(14) . . ?
C7 C6 Fe 69.13(14) . . ?
C8 C7 C6 107.6(2) . . ?
C8 C7 Fe 69.70(15) . . ?
C6 C7 Fe 69.65(14) . . ?
C8 C7 H7 126.2 . . ?
C6 C7 H7 126.2 . . ?
Fe C7 H7 126.0 . . ?
C9 C8 C7 108.5(2) . . ?
C9 C8 Fe 69.94(15) . . ?
C7 C8 Fe 69.44(14) . . ?
C9 C8 H8 125.8 . . ?
C7 C8 H8 125.8 . . ?
Fe C8 H8 126.4 . . ?
C8 C9 C10 108.4(2) . . ?
C8 C9 Fe 69.43(15) . . ?
C10 C9 Fe 69.75(14) . . ?
C8 C9 H9 125.8 . . ?
C10 C9 H9 125.8 . . ?
Fe C9 H9 126.6 . . ?
C9 C10 C6 107.8(2) . . ?
C9 C10 Fe 69.62(15) . . ?
C6 C10 Fe 69.30(13) . . ?
C9 C10 H10 126.1 . . ?
C6 C10 H10 126.1 . . ?
Fe C10 H10 126.6 . . ?
C12 C11 C16 119.8(2) . . ?
C12 C11 P 119.66(19) . . ?
C16 C11 P 120.6(2) . . ?
C11 C12 C13 120.0(3) . . ?
C11 C12 H12 120.0 . . ?
C13 C12 H12 120.0 . . ?
C14 C13 C12 120.1(3) . . ?
C14 C13 H13 119.9 . . ?
C12 C13 H13 119.9 . . ?
C13 C14 C15 120.1(3) . . ?
C13 C14 H14 119.9 . . ?
C15 C14 H14 119.9 . . ?
C14 C15 C16 120.4(3) . . ?
C14 C15 H15 119.8 . . ?
C16 C15 H15 119.8 . . ?
C11 C16 C15 119.6(3) . . ?
C11 C16 H16 120.2 . . ?
C15 C16 H16 120.2 . . ?
C18 C17 C22 119.8(2) . . ?
C18 C17 P 120.22(19) . . ?
C22 C17 P 120.01(19) . . ?
C19 C18 C17 119.9(2) . . ?
C19 C18 H18 120.1 . . ?
C17 C18 H18 120.1 . . ?
C20 C19 C18 120.2(3) . . ?
C20 C19 H19 119.9 . . ?
C18 C19 H19 119.9 . . ?
C19 C20 C21 120.3(2) . . ?
C19 C20 H20 119.9 . . ?
C21 C20 H20 119.9 . . ?
C20 C21 C22 120.0(3) . . ?
C20 C21 H21 120.0 . . ?
C22 C21 H21 120.0 . . ?
C21 C22 C17 119.9(2) . . ?
C21 C22 H22 120.1 . . ?
C17 C22 H22 120.1 . . ?
N2 C23 N3 125.5(2) . . ?
N2 C23 N1 110.6(2) . . ?
N3 C23 N1 124.0(2) . . ?
N2 C23 Pd 56.28(12) . . ?
N3 C23 Pd 178.0(2) . . ?
N1 C23 Pd 54.28(12) . . ?
N2 C24 C25 110.2(2) . . ?
N2 C24 C26 109.6(2) . . ?
C25 C24 C26 111.1(2) . . ?
N2 C24 H24 108.6 . . ?
C25 C24 H24 108.6 . . ?
C26 C24 H24 108.6 . . ?
C24 C25 H25A 109.5 . . ?
C24 C25 H25B 109.5 . . ?
H25A C25 H25B 109.5 . . ?
C24 C25 H25C 109.5 . . ?
H25A C25 H25C 109.5 . . ?
H25B C25 H25C 109.5 . . ?
C24 C26 H26A 109.5 . . ?
C24 C26 H26B 109.5 . . ?
H26A C26 H26B 109.5 . . ?
C24 C26 H26C 109.5 . . ?
H26A C26 H26C 109.5 . . ?
H26B C26 H26C 109.5 . . ?
N3 C27 C28 109.8(2) . . ?
N3 C27 C29 108.0(2) . . ?
C28 C27 C29 112.2(2) . . ?
N3 C27 H27 108.9 . . ?
C28 C27 H27 108.9 . . ?
C29 C27 H27 108.9 . . ?
C27 C28 H28A 109.5 . . ?
C27 C28 H28B 109.5 . . ?
H28A C28 H28B 109.5 . . ?
C27 C28 H28C 109.5 . . ?
H28A C28 H28C 109.5 . . ?
H28B C28 H28C 109.5 . . ?
C27 C29 H29A 109.5 . . ?
C27 C29 H29B 109.5 . . ?
H29A C29 H29B 109.5 . . ?
C27 C29 H29C 109.5 . . ?
H29A C29 H29C 109.5 . . ?
H29B C29 H29C 109.5 . . ?
N4 C30 C31 120.1(2) . . ?
N4 C30 C35 119.5(2) . . ?
C31 C30 C35 120.3(2) . . ?
C32 C31 C30 120.4(2) . . ?
C32 C31 H31 119.8 . . ?
C30 C31 H31 119.8 . . ?
C31 C32 C33 118.7(2) . . ?
C31 C32 H32 120.6 . . ?
C33 C32 H32 120.6 . . ?
C34 C33 C32 118.8(2) . . ?
C34 C33 H33 120.6 . . ?
C32 C33 H33 120.6 . . ?
N4 C34 C33 122.5(2) . . ?
N4 C34 H34 118.8 . . ?
C33 C34 H34 118.8 . . ?
C40 C35 C36 119.1(2) . . ?
C40 C35 C30 120.1(2) . . ?
C36 C35 C30 120.7(2) . . ?
C37 C36 C35 120.4(2) . . ?
C37 C36 H36 119.8 . . ?
C35 C36 H36 119.8 . . ?
C38 C37 C36 119.9(3) . . ?
C38 C37 H37 120.1 . . ?
C36 C37 H37 120.1 . . ?
C37 C38 C39 120.2(3) . . ?
C37 C38 H38 119.9 . . ?
C39 C38 H38 119.9 . . ?
C38 C39 C40 120.0(3) . . ?
C38 C39 H39 120.0 . . ?
C40 C39 H39 120.0 . . ?
C35 C40 C39 120.4(3) . . ?
C35 C40 H40 119.8 . . ?
C39 C40 H40 119.8 . . ?
F5 Sb F4 90.77(10) . . ?
F5 Sb F6 91.69(14) . . ?
F4 Sb F6 92.03(11) . . ?
F5 Sb F1 89.64(14) . . ?
F4 Sb F1 90.73(12) . . ?
F6 Sb F1 176.92(13) . . ?
F5 Sb F3 179.06(14) . . ?
F4 Sb F3 89.48(10) . . ?
F6 Sb F3 89.21(13) . . ?
F1 Sb F3 89.46(13) . . ?
F5 Sb F2 89.22(9) . . ?
F4 Sb F2 179.35(12) . . ?
F6 Sb F2 88.62(11) . . ?
F1 Sb F2 88.61(12) . . ?
F3 Sb F2 90.52(9) . . ?

loop_
_geom_bond_atom_site_label_1
_geom_bond_atom_site_label_2
_geom_bond_distance
_geom_bond_site_symmetry_2
_geom_bond_publ_flag
Pd N1 2.027(2) . ?
Pd N4 2.060(2) . ?
Pd N2 2.076(2) . ?
Pd P 2.2529(6) . ?
Pd C23 2.494(2) . ?
Fe C1 2.012(2) . ?
Fe C5 2.026(3) . ?
Fe C7 2.039(3) . ?
Fe C8 2.042(3) . ?
Fe C6 2.046(2) . ?
Fe C9 2.049(3) . ?
Fe C2 2.050(3) . ?
Fe C10 2.051(3) . ?
Fe C4 2.058(3) . ?
Fe C3 2.074(3) . ?
P C1 1.783(2) . ?
P C11 1.814(2) . ?
P C17 1.819(2) . ?
N1 C23 1.369(3) . ?
N1 C6 1.407(3) . ?
N2 C23 1.323(3) . ?
N2 C24 1.462(3) . ?
N3 C23 1.350(3) . ?
N3 C27 1.472(3) . ?
N3 H1N 0.9196 . ?
N4 C30 1.348(3) . ?
N4 C34 1.354(3) . ?
C1 C5 1.436(4) . ?
C1 C2 1.436(3) . ?
C2 C3 1.416(4) . ?
C2 H2 0.9500 . ?
C3 C4 1.419(5) . ?
C3 H3 0.9500 . ?
C4 C5 1.422(4) . ?
C4 H4 0.9500 . ?
C5 H5 0.9500 . ?
C6 C10 1.435(4) . ?
C6 C7 1.438(3) . ?
C7 C8 1.424(4) . ?
C7 H7 0.9500 . ?
C8 C9 1.420(4) . ?
C8 H8 0.9500 . ?
C9 C10 1.423(4) . ?
C9 H9 0.9500 . ?
C10 H10 0.9500 . ?
C11 C12 1.387(4) . ?
C11 C16 1.392(4) . ?
C12 C13 1.399(4) . ?
C12 H12 0.9500 . ?
C13 C14 1.374(5) . ?
C13 H13 0.9500 . ?
C14 C15 1.381(5) . ?
C14 H14 0.9500 . ?
C15 C16 1.393(4) . ?
C15 H15 0.9500 . ?
C16 H16 0.9500 . ?
C17 C18 1.396(4) . ?
C17 C22 1.396(3) . ?
C18 C19 1.387(4) . ?
C18 H18 0.9500 . ?
C19 C20 1.385(4) . ?
C19 H19 0.9500 . ?
C20 C21 1.386(4) . ?
C20 H20 0.9500 . ?
C21 C22 1.392(4) . ?
C21 H21 0.9500 . ?
C22 H22 0.9500 . ?
C24 C25 1.518(4) . ?
C24 C26 1.521(4) . ?
C24 H24 1.0000 . ?
C25 H25A 0.9800 . ?
C25 H25B 0.9800 . ?
C25 H25C 0.9800 . ?
C26 H26A 0.9800 . ?
C26 H26B 0.9800 . ?
C26 H26C 0.9800 . ?
C27 C28 1.518(4) . ?
C27 C29 1.523(4) . ?
C27 H27 1.0000 . ?
C28 H28A 0.9800 . ?
C28 H28B 0.9800 . ?
C28 H28C 0.9800 . ?
C29 H29A 0.9800 . ?
C29 H29B 0.9800 . ?
C29 H29C 0.9800 . ?
C30 C31 1.397(3) . ?
C30 C35 1.482(3) . ?
C31 C32 1.382(4) . ?
C31 H31 0.9500 . ?
C32 C33 1.388(4) . ?
C32 H32 0.9500 . ?
C33 C34 1.376(4) . ?
C33 H33 0.9500 . ?
C34 H34 0.9500 . ?
C35 C40 1.391(4) . ?
C35 C36 1.402(3) . ?
C36 C37 1.389(4) . ?
C36 H36 0.9500 . ?
C37 C38 1.387(4) . ?
C37 H37 0.9500 . ?
C38 C39 1.388(5) . ?
C38 H38 0.9500 . ?
C39 C40 1.392(4) . ?
C39 H39 0.9500 . ?
C40 H40 0.9500 . ?
Sb F5 1.854(2) . ?
Sb F4 1.8549(19) . ?
Sb F6 1.856(2) . ?
Sb F1 1.859(2) . ?
Sb F3 1.870(2) . ?
Sb F2 1.8768(18) . ?
